data_7028231
loop_
_publ_author_name
'Abell\'an-L\'opez, Antonio'
'Chicote, Mar\'ia-Teresa'
'Bautista, Delia'
'Vicente, Jos\'e'

_publ_section_title
;
 Cyclopalladated complexes derived from benzamidoxime.
;
_journal_issue 2
_journal_name_full 'Dalton transactions (Cambridge, England : 2003)'
_journal_page_first 592
_journal_page_last 598
_journal_paper_doi 10.1039/c3dt51867a
_journal_volume 43
_journal_year 2014
_chemical_formula_sum 'C28 H28 Cl N2 O P Pd'
_chemical_formula_weight 581.34
_chemical_name_systematic
; 
 ? 
;
_space_group_IT_number 14
_symmetry_cell_setting monoclinic
_symmetry_space_group_name_Hall '-P 2yn'
_symmetry_space_group_name_H-M 'P 1 21/n 1'
_atom_sites_solution_hydrogens geom
_atom_sites_solution_primary direct
_atom_sites_solution_secondary difmap
_audit_creation_method SHELXL-97
_cell_angle_alpha 90.00
_cell_angle_beta 93.245(2)
_cell_angle_gamma 90.00
_cell_formula_units_Z 4
_cell_length_a 11.8915(8)
_cell_length_b 15.4151(11)
_cell_length_c 14.5332(11)
_cell_measurement_reflns_used 8694
_cell_measurement_temperature 100(2)
_cell_measurement_theta_max 8.557
_cell_measurement_theta_min 2.165
_cell_volume 2659.8(3)
_computing_cell_refinement 'Bruker SAINT'
_computing_data_collection 'Bruker SMART'
_computing_data_reduction 'Bruker SAINT'
_computing_molecular_graphics 'Bruker SHEXTL'
_computing_publication_material 'Bruker SHEXTL'
_computing_structure_refinement 'SHELXL-97 (Sheldrick, 1997)'
_computing_structure_solution 'SHELXS-97 (Sheldrick, 1990)'
_diffrn_ambient_temperature 100(2)
_diffrn_detector_area_resol_mean 8.26
_diffrn_measured_fraction_theta_full 0.999
_diffrn_measured_fraction_theta_max 0.938
_diffrn_measurement_device_type 'Bruker SMART APEX CCD'
_diffrn_measurement_method \w-scan
_diffrn_radiation_monochromator graphite
_diffrn_radiation_source 'fine-focus sealed tube'
_diffrn_radiation_type MoK\a
_diffrn_radiation_wavelength 0.71073
_diffrn_reflns_av_R_equivalents 0.0251
_diffrn_reflns_av_sigmaI/netI 0.0201
_diffrn_reflns_limit_h_max 16
_diffrn_reflns_limit_h_min -15
_diffrn_reflns_limit_k_max 19
_diffrn_reflns_limit_k_min -20
_diffrn_reflns_limit_l_max 19
_diffrn_reflns_limit_l_min -19
_diffrn_reflns_number 32031
_diffrn_reflns_theta_full 26.00
_diffrn_reflns_theta_max 28.72
_diffrn_reflns_theta_min 1.93
_exptl_absorpt_coefficient_mu 0.881
_exptl_absorpt_correction_T_max 0.8866
_exptl_absorpt_correction_T_min 0.8137
_exptl_absorpt_correction_type multi-scan
_exptl_absorpt_process_details SADABS
_exptl_crystal_colour colourless
_exptl_crystal_density_diffrn 1.452
_exptl_crystal_density_method 'not measured'
_exptl_crystal_description block
_exptl_crystal_F_000 1184
_exptl_crystal_size_max 0.19
_exptl_crystal_size_mid 0.18
_exptl_crystal_size_min 0.14
_refine_diff_density_max 0.493
_refine_diff_density_min -0.253
_refine_diff_density_rms 0.072
_refine_ls_extinction_method none
_refine_ls_goodness_of_fit_ref 1.066
_refine_ls_hydrogen_treatment 'OH free, NH2 free with SADI, rigid methyls, others riding'
_refine_ls_matrix_type full
_refine_ls_number_parameters 322
_refine_ls_number_reflns 6463
_refine_ls_number_restraints 1
_refine_ls_restrained_S_all 1.066
_refine_ls_R_factor_all 0.0263
_refine_ls_R_factor_gt 0.0240
_refine_ls_shift/su_max 0.003
_refine_ls_shift/su_mean 0.000
_refine_ls_structure_factor_coef Fsqd
_refine_ls_weighting_details 'calc w=1/[\s^2^(Fo^2^)+(0.0329P)^2^+1.5394P] where P=(Fo^2^+2Fc^2^)/3'
_refine_ls_weighting_scheme calc
_refine_ls_wR_factor_gt 0.0623
_refine_ls_wR_factor_ref 0.0636
_reflns_number_gt 5994
_reflns_number_total 6463
_reflns_threshold_expression >2sigma(I)
_cod_data_source_file c3dt51867a.txt
_cod_data_source_block k13s
_cod_original_sg_symbol_H-M 'P 2(1)/n'
_cod_database_code 7028231

loop_
_symmetry_equiv_pos_as_xyz
'x, y, z'
'-x+1/2, y+1/2, -z+1/2'
'-x, -y, -z'
'x-1/2, -y-1/2, z-1/2'

loop_
_atom_site_label
_atom_site_type_symbol
_atom_site_fract_x
_atom_site_fract_y
_atom_site_fract_z
_atom_site_U_iso_or_equiv
_atom_site_adp_type
_atom_site_occupancy
_atom_site_symmetry_multiplicity
_atom_site_calc_flag
_atom_site_refinement_flags
Pd1 Pd 0.560300(9) 0.601280(7) 0.278921(8) 0.01499(5) Uani 1 1 d .
Cl1 Cl 0.65733(3) 0.47727(3) 0.34339(3) 0.02221(9) Uani 1 1 d .
N1 N 0.71141(11) 0.66485(9) 0.28531(10) 0.0202(3) Uani 1 1 d .
O1 O 0.81564(10) 0.63257(9) 0.32043(9) 0.0260(3) Uani 1 1 d .
H01 H 0.802(2) 0.5866(17) 0.3342(18) 0.041(7) Uiso 1 1 d .
P1 P 0.38730(3) 0.54184(3) 0.27600(3) 0.01525(8) Uani 1 1 d .
C1 C 0.51171(13) 0.71721(10) 0.22671(11) 0.0170(3) Uani 1 1 d .
C2 C 0.60286(13) 0.77618(11) 0.22218(11) 0.0197(3) Uani 1 1 d .
C3 C 0.58805(15) 0.85882(12) 0.18531(13) 0.0259(4) Uani 1 1 d .
H3 H 0.6504 0.8972 0.1835 0.031 Uiso 1 1 calc R
C4 C 0.48240(15) 0.88535(11) 0.15112(14) 0.0261(4) Uani 1 1 d .
H4 H 0.4722 0.9416 0.1253 0.031 Uiso 1 1 calc R
C5 C 0.39208(14) 0.82925(11) 0.15497(12) 0.0220(3) Uani 1 1 d .
H5 H 0.3195 0.8473 0.1319 0.026 Uiso 1 1 calc R
C6 C 0.40665(13) 0.74637(11) 0.19244(11) 0.0192(3) Uani 1 1 d .
H6 H 0.3434 0.7089 0.1946 0.023 Uiso 1 1 calc R
C7 C 0.71417(14) 0.74449(11) 0.25707(12) 0.0215(3) Uani 1 1 d .
N2 N 0.80837(14) 0.79251(12) 0.26092(14) 0.0373(4) Uani 1 1 d D
H02A H 0.809(2) 0.8410(14) 0.2312(17) 0.050(7) Uiso 1 1 d D
H02B H 0.8710(18) 0.7667(16) 0.2790(16) 0.044(7) Uiso 1 1 d D
C11 C 0.38567(13) 0.43854(10) 0.33634(11) 0.0172(3) Uani 1 1 d .
C12 C 0.37359(13) 0.43723(11) 0.43104(11) 0.0199(3) Uani 1 1 d .
H12 H 0.3617 0.4898 0.4631 0.024 Uiso 1 1 calc R
C13 C 0.37896(14) 0.35915(11) 0.47855(12) 0.0229(3) Uani 1 1 d .
H13 H 0.3698 0.3591 0.5431 0.028 Uiso 1 1 calc R
C14 C 0.39744(14) 0.28103(11) 0.43401(13) 0.0235(3) Uani 1 1 d .
C15 C 0.41112(15) 0.28315(11) 0.33970(13) 0.0254(4) Uani 1 1 d .
H15 H 0.4249 0.2306 0.3080 0.031 Uiso 1 1 calc R
C16 C 0.40504(14) 0.36054(11) 0.29101(12) 0.0231(3) Uani 1 1 d .
H16 H 0.4141 0.3605 0.2265 0.028 Uiso 1 1 calc R
C17 C 0.39995(18) 0.19671(12) 0.48695(15) 0.0343(4) Uani 1 1 d .
H17A H 0.3235 0.1818 0.5033 0.051 Uiso 1 1 calc R
H17B H 0.4487 0.2030 0.5432 0.051 Uiso 1 1 calc R
H17C H 0.4293 0.1505 0.4487 0.051 Uiso 1 1 calc R
C21 C 0.28773(13) 0.60832(10) 0.33602(11) 0.0165(3) Uani 1 1 d .
C22 C 0.33060(14) 0.66678(12) 0.40211(13) 0.0251(4) Uani 1 1 d .
H22 H 0.4097 0.6705 0.4150 0.030 Uiso 1 1 calc R
C23 C 0.25896(16) 0.71977(12) 0.44936(13) 0.0281(4) Uani 1 1 d .
H23 H 0.2898 0.7586 0.4948 0.034 Uiso 1 1 calc R
C24 C 0.14286(15) 0.71688(11) 0.43124(12) 0.0235(3) Uani 1 1 d .
C25 C 0.10064(14) 0.65639(12) 0.36796(13) 0.0264(4) Uani 1 1 d .
H25 H 0.0214 0.6514 0.3566 0.032 Uiso 1 1 calc R
C26 C 0.17147(14) 0.60268(11) 0.32056(13) 0.0232(3) Uani 1 1 d .
H26 H 0.1402 0.5619 0.2773 0.028 Uiso 1 1 calc R
C27 C 0.06611(17) 0.77911(13) 0.47741(14) 0.0324(4) Uani 1 1 d .
H27A H 0.0726 0.8368 0.4500 0.049 Uiso 1 1 calc R
H27B H 0.0878 0.7821 0.5434 0.049 Uiso 1 1 calc R
H27C H -0.0119 0.7588 0.4689 0.049 Uiso 1 1 calc R
C31 C 0.32522(13) 0.51772(10) 0.16175(11) 0.0185(3) Uani 1 1 d .
C32 C 0.37625(14) 0.54885(11) 0.08406(12) 0.0209(3) Uani 1 1 d .
H32 H 0.4437 0.5818 0.0914 0.025 Uiso 1 1 calc R
C33 C 0.32905(15) 0.53205(12) -0.00400(12) 0.0246(3) Uani 1 1 d .
H33 H 0.3649 0.5536 -0.0561 0.030 Uiso 1 1 calc R
C34 C 0.23033(16) 0.48434(12) -0.01687(12) 0.0257(4) Uani 1 1 d .
C35 C 0.18118(15) 0.45162(12) 0.06101(13) 0.0263(4) Uani 1 1 d .
H35 H 0.1141 0.4183 0.0535 0.032 Uiso 1 1 calc R
C36 C 0.22806(14) 0.46674(11) 0.14874(12) 0.0227(3) Uani 1 1 d .
H36 H 0.1942 0.4424 0.2005 0.027 Uiso 1 1 calc R
C37 C 0.17735(19) 0.46806(16) -0.11196(13) 0.0394(5) Uani 1 1 d .
H37A H 0.1082 0.5023 -0.1207 0.059 Uiso 1 1 calc R
H37B H 0.1593 0.4063 -0.1189 0.059 Uiso 1 1 calc R
H37C H 0.2301 0.4850 -0.1582 0.059 Uiso 1 1 calc R

loop_
_atom_site_aniso_label
_atom_site_aniso_U_11
_atom_site_aniso_U_22
_atom_site_aniso_U_33
_atom_site_aniso_U_23
_atom_site_aniso_U_13
_atom_site_aniso_U_12
Pd1 0.01107(7) 0.01403(7) 0.02000(7) -0.00047(4) 0.00207(4) -0.00016(4)
Cl1 0.01774(18) 0.01647(18) 0.0324(2) 0.00000(15) 0.00134(15) 0.00378(14)
N1 0.0114(6) 0.0217(7) 0.0273(7) 0.0019(6) -0.0005(5) 0.0005(5)
O1 0.0123(5) 0.0265(7) 0.0387(7) 0.0066(6) -0.0035(5) 0.0004(5)
P1 0.01311(18) 0.01437(18) 0.01846(19) -0.00081(14) 0.00238(14) -0.00128(14)
C1 0.0159(7) 0.0168(7) 0.0185(7) -0.0008(6) 0.0035(6) -0.0004(6)
C2 0.0153(7) 0.0203(8) 0.0236(8) 0.0001(6) 0.0011(6) -0.0018(6)
C3 0.0199(8) 0.0209(8) 0.0366(10) 0.0036(7) 0.0002(7) -0.0052(7)
C4 0.0238(9) 0.0177(8) 0.0367(10) 0.0050(7) 0.0020(7) 0.0007(6)
C5 0.0170(7) 0.0216(8) 0.0275(8) 0.0010(7) 0.0013(6) 0.0028(6)
C6 0.0148(7) 0.0192(8) 0.0238(8) 0.0000(6) 0.0034(6) -0.0010(6)
C7 0.0155(7) 0.0222(8) 0.0269(8) 0.0013(6) 0.0013(6) -0.0027(6)
N2 0.0185(8) 0.0317(9) 0.0603(12) 0.0189(8) -0.0091(8) -0.0090(7)
C11 0.0134(7) 0.0149(7) 0.0234(8) -0.0002(6) 0.0022(6) -0.0017(6)
C12 0.0191(7) 0.0185(8) 0.0220(8) -0.0021(6) -0.0016(6) -0.0011(6)
C13 0.0240(8) 0.0222(8) 0.0220(8) 0.0021(6) -0.0037(6) -0.0017(7)
C14 0.0181(8) 0.0180(8) 0.0339(9) 0.0036(7) -0.0040(7) -0.0010(6)
C15 0.0243(8) 0.0166(8) 0.0356(9) -0.0042(7) 0.0041(7) 0.0019(6)
C16 0.0237(8) 0.0201(8) 0.0261(8) -0.0025(7) 0.0077(7) 0.0001(6)
C17 0.0377(11) 0.0200(9) 0.0444(11) 0.0089(8) -0.0041(9) 0.0001(8)
C21 0.0156(7) 0.0148(7) 0.0192(7) 0.0023(6) 0.0036(6) 0.0005(5)
C22 0.0172(8) 0.0279(9) 0.0304(9) -0.0077(7) 0.0027(7) -0.0015(7)
C23 0.0282(9) 0.0274(9) 0.0294(9) -0.0095(7) 0.0069(7) -0.0012(7)
C24 0.0269(9) 0.0215(8) 0.0232(8) 0.0061(6) 0.0107(7) 0.0069(7)
C25 0.0156(8) 0.0318(9) 0.0321(9) 0.0018(7) 0.0044(7) 0.0045(7)
C26 0.0165(8) 0.0249(9) 0.0281(9) -0.0029(7) 0.0009(7) -0.0010(6)
C27 0.0341(10) 0.0325(10) 0.0319(10) 0.0019(8) 0.0148(8) 0.0117(8)
C31 0.0189(7) 0.0175(7) 0.0193(7) -0.0017(6) 0.0013(6) -0.0005(6)
C32 0.0211(8) 0.0183(8) 0.0236(8) -0.0009(6) 0.0040(6) -0.0010(6)
C33 0.0290(9) 0.0248(9) 0.0204(8) -0.0001(7) 0.0048(7) 0.0008(7)
C34 0.0299(9) 0.0261(9) 0.0210(8) -0.0053(7) -0.0007(7) 0.0023(7)
C35 0.0255(9) 0.0260(9) 0.0275(9) -0.0057(7) 0.0012(7) -0.0057(7)
C36 0.0226(8) 0.0221(8) 0.0237(8) -0.0026(6) 0.0039(6) -0.0055(6)
C37 0.0450(12) 0.0494(13) 0.0231(9) -0.0075(9) -0.0037(8) -0.0048(10)

loop_
_atom_type_symbol
_atom_type_description
_atom_type_scat_dispersion_real
_atom_type_scat_dispersion_imag
_atom_type_scat_source
C C 0.0033 0.0016 'International Tables Vol C Tables 4.2.6.8 and 6.1.1.4'
H H 0.0000 0.0000 'International Tables Vol C Tables 4.2.6.8 and 6.1.1.4'
N N 0.0061 0.0033 'International Tables Vol C Tables 4.2.6.8 and 6.1.1.4'
O O 0.0106 0.0060 'International Tables Vol C Tables 4.2.6.8 and 6.1.1.4'
P P 0.1023 0.0942 'International Tables Vol C Tables 4.2.6.8 and 6.1.1.4'
Cl Cl 0.1484 0.1585 'International Tables Vol C Tables 4.2.6.8 and 6.1.1.4'
Pd Pd -0.9988 1.0072 'International Tables Vol C Tables 4.2.6.8 and 6.1.1.4'

loop_
_geom_angle_atom_site_label_1
_geom_angle_atom_site_label_2
_geom_angle_atom_site_label_3
_geom_angle
C1 Pd1 N1 79.89(6)
C1 Pd1 P1 96.42(5)
N1 Pd1 P1 175.12(4)
C1 Pd1 Cl1 167.71(5)
N1 Pd1 Cl1 87.83(4)
P1 Pd1 Cl1 95.856(15)
C7 N1 O1 114.41(13)
C7 N1 Pd1 118.54(11)
O1 N1 Pd1 127.01(10)
C31 P1 C11 104.28(7)
C31 P1 C21 108.10(7)
C11 P1 C21 103.66(7)
C31 P1 Pd1 115.11(5)
C11 P1 Pd1 112.47(5)
C21 P1 Pd1 112.31(5)
C6 C1 C2 116.66(15)
C6 C1 Pd1 130.81(12)
C2 C1 Pd1 112.49(11)
C3 C2 C1 121.65(15)
C3 C2 C7 121.90(15)
C1 C2 C7 116.44(14)
C4 C3 C2 120.08(16)
C5 C4 C3 119.43(16)
C4 C5 C6 120.59(15)
C1 C6 C5 121.59(15)
N1 C7 N2 123.09(16)
N1 C7 C2 112.63(14)
N2 C7 C2 124.27(16)
C12 C11 C16 118.88(15)
C12 C11 P1 119.61(12)
C16 C11 P1 121.32(13)
C13 C12 C11 120.02(15)
C12 C13 C14 121.58(16)
C15 C14 C13 117.98(16)
C15 C14 C17 121.52(17)
C13 C14 C17 120.49(17)
C16 C15 C14 121.19(16)
C15 C16 C11 120.34(16)
C26 C21 C22 118.27(15)
C26 C21 P1 123.62(13)
C22 C21 P1 118.10(12)
C23 C22 C21 120.70(16)
C22 C23 C24 121.15(17)
C25 C24 C23 117.78(16)
C25 C24 C27 121.23(17)
C23 C24 C27 120.97(17)
C24 C25 C26 121.53(16)
C21 C26 C25 120.47(16)
C32 C31 C36 118.44(15)
C32 C31 P1 119.72(12)
C36 C31 P1 121.82(13)
C33 C32 C31 120.54(16)
C34 C33 C32 121.06(16)
C33 C34 C35 118.11(16)
C33 C34 C37 121.20(17)
C35 C34 C37 120.70(17)
C36 C35 C34 121.41(17)
C35 C36 C31 120.36(16)

loop_
_geom_bond_atom_site_label_1
_geom_bond_atom_site_label_2
_geom_bond_distance
Pd1 C1 2.0134(16)
Pd1 N1 2.0443(13)
Pd1 P1 2.2502(4)
Pd1 Cl1 2.3960(4)
N1 C7 1.295(2)
N1 O1 1.4045(17)
P1 C31 1.8170(16)
P1 C11 1.8186(16)
P1 C21 1.8248(16)
C1 C6 1.393(2)
C1 C2 1.419(2)
C2 C3 1.389(2)
C2 C7 1.474(2)
C3 C4 1.386(2)
C4 C5 1.382(2)
C5 C6 1.396(2)
C7 N2 1.341(2)
C11 C12 1.392(2)
C11 C16 1.396(2)
C12 C13 1.387(2)
C13 C14 1.391(2)
C14 C15 1.390(3)
C14 C17 1.510(2)
C15 C16 1.387(2)
C21 C26 1.391(2)
C21 C22 1.392(2)
C22 C23 1.389(2)
C23 C24 1.391(3)
C24 C25 1.384(3)
C24 C27 1.507(2)
C25 C26 1.391(2)
C31 C32 1.397(2)
C31 C36 1.401(2)
C32 C33 1.392(2)
C33 C34 1.389(3)
C34 C35 1.397(3)
C34 C37 1.507(2)
C35 C36 1.382(2)

loop_
_geom_hbond_atom_site_label_D
_geom_hbond_atom_site_label_H
_geom_hbond_atom_site_label_A
_geom_hbond_distance_DH
_geom_hbond_distance_HA
_geom_hbond_distance_DA
_geom_hbond_angle_DHA
_geom_hbond_site_symmetry_A
O1 H01 Cl1 0.76(3) 2.41(3) 3.0752(14) 147(3) .
N2 H02A Cl1 0.86(2) 2.41(2) 3.2629(18) 171(2) 2_655
C3 H3 Cl1 0.95 2.65 3.5803(18) 167.5 2_655
C25 H25 O1 0.95 2.49 3.440(2) 176.9 1_455
